data_4324999
loop_
_publ_author_name
'Joanna R. Webb'
'Colleen Munro-Leighton'
'Aaron W. Pierpont'
'Joshua T. Gurkin'
'T. Brent Gunnoe'
'Thomas R. Cundari'
'Michal Sabat'
'Jeffrey L. Petersen'
'Paul D. Boyle'

_publ_contact_author_address
;University of Virginia
Charlottesville VA 22904
;
_publ_contact_author_email tbg7h@virginia.edu
_publ_contact_author_name 'T. Brent Gunnoe'
_publ_contact_author_phone 434-982-2692
_publ_section_title
;
 Pt(II) and Pt(IV) Amido, Aryloxide, and Hydrocarbyl Complexes: Synthesis,
 Characterization, and Reaction with Dihydrogen and Substrates that
 Possess C-H Bonds
;
_journal_name_full 'Inorganic Chemistry'
_journal_page_first 4195
_journal_page_last 4211
_journal_paper_doi 10.1021/ic200153n
_journal_volume 50
_journal_year 2011
_chemical_formula_sum 'C30 H36 N4 Pt'
_chemical_formula_weight 647.72
_chemical_name_systematic
; 
 ? 
;
_space_group_IT_number 2
_symmetry_cell_setting triclinic
_symmetry_space_group_name_Hall '-P 1'
_symmetry_space_group_name_H-M 'P -1'
_atom_sites_solution_hydrogens geom
_atom_sites_solution_primary direct
_atom_sites_solution_secondary difmap
_audit_creation_method SHELXL-97
_cell_angle_alpha 72.474(3)
_cell_angle_beta 72.801(3)
_cell_angle_gamma 87.372(3)
_cell_formula_units_Z 2
_cell_length_a 8.6069(14)
_cell_length_b 12.698(2)
_cell_length_c 13.618(2)
_cell_measurement_reflns_used 7539
_cell_measurement_temperature 273(2)
_cell_measurement_theta_max 29.871
_cell_measurement_theta_min 2.480
_cell_volume 1354.2(4)
_computing_cell_refinement 'Bruker SMART'
_computing_data_collection 'Bruker SMART'
_computing_data_reduction 'Bruker SAINT'
_computing_molecular_graphics 'Bruker SHELXTL'
_computing_publication_material 'Bruker SHELXTL'
_computing_structure_refinement 'SHELXL-97 (Sheldrick, 1997)'
_computing_structure_solution 'SHELXS-97 (Sheldrick, 1990)'
_diffrn_ambient_temperature 273(2)
_diffrn_measured_fraction_theta_full 0.965
_diffrn_measured_fraction_theta_max 0.965
_diffrn_measurement_device_type 'Bruker SMART APEX CCD area detector'
_diffrn_measurement_method 'phi and omega scans'
_diffrn_radiation_monochromator graphite
_diffrn_radiation_source 'fine-focus sealed tube'
_diffrn_radiation_type MoK\a
_diffrn_radiation_wavelength 0.71073
_diffrn_reflns_av_R_equivalents 0.0479
_diffrn_reflns_av_sigmaI/netI 0.0871
_diffrn_reflns_limit_h_max 12
_diffrn_reflns_limit_h_min -13
_diffrn_reflns_limit_k_max 19
_diffrn_reflns_limit_k_min -18
_diffrn_reflns_limit_l_max 20
_diffrn_reflns_limit_l_min -20
_diffrn_reflns_number 18198
_diffrn_reflns_theta_full 32.58
_diffrn_reflns_theta_max 32.58
_diffrn_reflns_theta_min 2.48
_exptl_absorpt_coefficient_mu 5.205
_exptl_absorpt_correction_T_max 0.801936
_exptl_absorpt_correction_T_min 0.587551
_exptl_absorpt_correction_type empirical
_exptl_absorpt_process_details 'Bruker SADABS'
_exptl_crystal_colour red
_exptl_crystal_density_diffrn 1.588
_exptl_crystal_density_meas 0
_exptl_crystal_description plate
_exptl_crystal_F_000 644
_exptl_crystal_size_max 0.28
_exptl_crystal_size_mid 0.26
_exptl_crystal_size_min 0.08
_refine_diff_density_max 1.809
_refine_diff_density_min -1.450
_refine_diff_density_rms 0.160
_refine_ls_extinction_coef 0
_refine_ls_extinction_method none
_refine_ls_goodness_of_fit_ref 1.017
_refine_ls_hydrogen_treatment mixed
_refine_ls_matrix_type full
_refine_ls_number_parameters 394
_refine_ls_number_reflns 9512
_refine_ls_number_restraints 0
_refine_ls_restrained_S_all 1.017
_refine_ls_R_factor_all 0.0777
_refine_ls_R_factor_gt 0.0529
_refine_ls_shift/su_max 0.002
_refine_ls_shift/su_mean 0.000
_refine_ls_structure_factor_coef Fsqd
_refine_ls_weighting_details 'calc w=1/[\s^2^(Fo^2^)+(0.0245P)^2^+0.0000P] where P=(Fo^2^+2Fc^2^)/3'
_refine_ls_weighting_scheme calc
_refine_ls_wR_factor_gt 0.0860
_refine_ls_wR_factor_ref 0.0965
_reflns_number_gt 7104
_reflns_number_total 9512
_reflns_threshold_expression >2sigma(I)
_cod_data_source_file ic200153n_si_002_3.cif
_cod_data_source_block C30H36N4Pt
_cod_database_code 4324999

loop_
_symmetry_equiv_pos_as_xyz
'x, y, z'
'-x, -y, -z'

loop_
_atom_site_label
_atom_site_type_symbol
_atom_site_fract_x
_atom_site_fract_y
_atom_site_fract_z
_atom_site_U_iso_or_equiv
_atom_site_adp_type
_atom_site_occupancy
_atom_site_symmetry_multiplicity
_atom_site_calc_flag
_atom_site_refinement_flags
Pt Pt 0.73676(2) 0.415450(17) 1.057869(15) 0.03530(6) Uani 1 1 d .
N1 N 0.6430(5) 0.3366(3) 0.9777(3) 0.0342(9) Uani 1 1 d .
N2 N 0.7256(5) 0.5427(3) 0.9296(3) 0.0326(8) Uani 1 1 d .
N3 N 0.8362(6) 0.5099(4) 1.1189(4) 0.0446(11) Uani 1 1 d .
N4 N 0.7494(7) 0.2791(5) 1.1736(4) 0.0515(14) Uani 1 1 d .
C1 C 0.5938(7) 0.2299(5) 1.0119(4) 0.0427(12) Uani 1 1 d .
C2 C 0.5475(7) 0.1804(5) 0.9471(5) 0.0441(13) Uani 1 1 d .
C3 C 0.5475(6) 0.2394(4) 0.8437(4) 0.0360(11) Uani 1 1 d .
C4 C 0.5898(6) 0.3518(4) 0.8122(4) 0.0377(11) Uani 1 1 d .
C5 C 0.6372(6) 0.3985(4) 0.8787(4) 0.0345(10) Uani 1 1 d .
C6 C 0.6878(6) 0.5160(4) 0.8502(4) 0.0317(10) Uani 1 1 d .
C7 C 0.7007(6) 0.5930(4) 0.7517(4) 0.0340(10) Uani 1 1 d .
C8 C 0.7494(6) 0.7023(4) 0.7297(4) 0.0375(11) Uani 1 1 d .
C9 C 0.7814(7) 0.7278(5) 0.8146(5) 0.0440(13) Uani 1 1 d .
C10 C 0.7692(7) 0.6492(5) 0.9107(4) 0.0422(12) Uani 1 1 d .
C11 C 0.5063(7) 0.1872(4) 0.7675(4) 0.0431(12) Uani 1 1 d .
C12 C 0.4633(8) 0.0627(4) 0.8185(5) 0.0557(16) Uani 1 1 d .
H12A H 0.5530 0.0263 0.8407 0.084 Uiso 1 1 calc R
H12B H 0.4416 0.0330 0.7666 0.084 Uiso 1 1 calc R
H12C H 0.3686 0.0509 0.8800 0.084 Uiso 1 1 calc R
C13 C 0.6551(9) 0.2036(5) 0.6679(5) 0.0688(19) Uani 1 1 d .
H13A H 0.6825 0.2811 0.6342 0.103 Uiso 1 1 calc R
H13B H 0.6304 0.1724 0.6179 0.103 Uiso 1 1 calc R
H13C H 0.7455 0.1674 0.6893 0.103 Uiso 1 1 calc R
C14 C 0.3595(9) 0.2424(5) 0.7349(6) 0.071(2) Uani 1 1 d .
H14A H 0.2682 0.2337 0.7982 0.107 Uiso 1 1 calc R
H14B H 0.3323 0.2085 0.6876 0.107 Uiso 1 1 calc R
H14C H 0.3860 0.3197 0.6985 0.107 Uiso 1 1 calc R
C15 C 0.7799(7) 0.7872(4) 0.6180(4) 0.0440(13) Uani 1 1 d .
C16 C 0.7318(13) 0.9009(6) 0.6292(7) 0.115(4) Uani 1 1 d .
H16A H 0.7492 0.9532 0.5589 0.172 Uiso 1 1 calc R
H16B H 0.7971 0.9235 0.6662 0.172 Uiso 1 1 calc R
H16C H 0.6189 0.8976 0.6695 0.172 Uiso 1 1 calc R
C17 C 0.9601(9) 0.7928(9) 0.5614(7) 0.122(4) Uani 1 1 d .
H17A H 0.9936 0.7208 0.5569 0.184 Uiso 1 1 calc R
H17B H 1.0187 0.8172 0.6012 0.184 Uiso 1 1 calc R
H17C H 0.9829 0.8438 0.4901 0.184 Uiso 1 1 calc R
C18 C 0.6845(11) 0.7591(6) 0.5539(6) 0.100(3) Uani 1 1 d .
H18A H 0.7164 0.6893 0.5423 0.150 Uiso 1 1 calc R
H18B H 0.7047 0.8155 0.4856 0.150 Uiso 1 1 calc R
H18C H 0.5705 0.7542 0.5923 0.150 Uiso 1 1 calc R
C19 C 0.8215(6) 0.5029(4) 1.2231(4) 0.0377(11) Uani 1 1 d .
C20 C 0.9355(7) 0.5569(5) 1.2494(5) 0.0451(13) Uani 1 1 d .
C21 C 0.9178(9) 0.5518(6) 1.3546(6) 0.0590(18) Uani 1 1 d .
C22 C 0.7871(10) 0.4946(6) 1.4374(5) 0.0616(18) Uani 1 1 d .
C23 C 0.6710(9) 0.4443(5) 1.4132(5) 0.0561(17) Uani 1 1 d .
C24 C 0.6870(7) 0.4499(5) 1.3091(4) 0.0431(13) Uani 1 1 d .
C25 C 0.8427(7) 0.1897(5) 1.1668(4) 0.0426(12) Uani 1 1 d .
C26 C 0.8411(9) 0.1006(5) 1.2583(5) 0.0554(16) Uani 1 1 d .
C27 C 0.9332(10) 0.0110(6) 1.2513(7) 0.069(2) Uani 1 1 d .
C28 C 1.0327(11) 0.0050(6) 1.1542(8) 0.077(2) Uani 1 1 d .
C29 C 1.0356(9) 0.0913(6) 1.0621(7) 0.0639(18) Uani 1 1 d .
C30 C 0.9416(8) 0.1814(5) 1.0688(5) 0.0487(14) Uani 1 1 d .
H1 H 0.600(6) 0.189(4) 1.081(4) 0.041(15) Uiso 1 1 d .
H1N3 H 0.933(7) 0.537(5) 1.076(5) 0.07(2) Uiso 1 1 d .
H1N4 H 0.724(7) 0.274(5) 1.225(4) 0.043(19) Uiso 1 1 d .
H2 H 0.522(6) 0.110(4) 0.969(4) 0.043(15) Uiso 1 1 d .
H4 H 0.595(5) 0.404(4) 0.744(4) 0.031(13) Uiso 1 1 d .
H7 H 0.682(5) 0.573(4) 0.702(4) 0.028(13) Uiso 1 1 d .
H9 H 0.817(6) 0.791(4) 0.802(4) 0.031(13) Uiso 1 1 d .
H10 H 0.789(5) 0.666(4) 0.967(4) 0.028(12) Uiso 1 1 d .
H20 H 1.027(6) 0.600(4) 1.199(4) 0.043(15) Uiso 1 1 d .
H21 H 0.988(6) 0.590(4) 1.360(4) 0.039(16) Uiso 1 1 d .
H22 H 0.786(8) 0.490(5) 1.504(5) 0.07(2) Uiso 1 1 d .
H23 H 0.586(9) 0.408(6) 1.470(6) 0.10(3) Uiso 1 1 d .
H24 H 0.612(6) 0.419(5) 1.294(4) 0.050(17) Uiso 1 1 d .
H26 H 0.770(6) 0.092(4) 1.321(4) 0.041(16) Uiso 1 1 d .
H27 H 0.926(7) -0.041(5) 1.312(5) 0.07(2) Uiso 1 1 d .
H28 H 1.099(9) -0.053(6) 1.149(6) 0.09(3) Uiso 1 1 d .
H29 H 1.109(7) 0.091(5) 0.990(5) 0.07(2) Uiso 1 1 d .
H30 H 0.943(6) 0.234(4) 1.011(4) 0.033(14) Uiso 1 1 d .

loop_
_atom_site_aniso_label
_atom_site_aniso_U_11
_atom_site_aniso_U_22
_atom_site_aniso_U_33
_atom_site_aniso_U_23
_atom_site_aniso_U_13
_atom_site_aniso_U_12
Pt 0.04082(11) 0.03490(11) 0.02927(10) -0.00768(7) -0.01053(8) -0.00189(7)
N1 0.040(2) 0.032(2) 0.032(2) -0.0085(17) -0.0132(18) -0.0020(17)
N2 0.035(2) 0.030(2) 0.035(2) -0.0118(17) -0.0108(17) -0.0011(16)
N3 0.047(3) 0.054(3) 0.036(2) -0.020(2) -0.009(2) -0.010(2)
N4 0.074(4) 0.052(3) 0.027(2) -0.009(2) -0.015(3) 0.007(3)
C1 0.053(3) 0.037(3) 0.034(3) -0.003(2) -0.014(3) -0.005(2)
C2 0.059(4) 0.028(3) 0.045(3) -0.006(2) -0.017(3) -0.007(2)
C3 0.039(3) 0.030(2) 0.037(3) -0.006(2) -0.013(2) 0.002(2)
C4 0.042(3) 0.035(3) 0.035(3) -0.004(2) -0.015(2) -0.001(2)
C5 0.035(3) 0.030(2) 0.035(2) -0.004(2) -0.011(2) -0.0025(19)
C6 0.034(2) 0.030(2) 0.032(2) -0.0087(19) -0.013(2) -0.0013(19)
C7 0.041(3) 0.029(2) 0.037(3) -0.013(2) -0.015(2) 0.001(2)
C8 0.038(3) 0.035(3) 0.039(3) -0.009(2) -0.013(2) -0.001(2)
C9 0.052(3) 0.034(3) 0.049(3) -0.015(3) -0.016(3) -0.006(2)
C10 0.049(3) 0.045(3) 0.038(3) -0.015(2) -0.018(3) -0.004(2)
C11 0.061(4) 0.030(3) 0.041(3) -0.009(2) -0.021(3) 0.001(2)
C12 0.077(4) 0.036(3) 0.065(4) -0.019(3) -0.033(3) 0.003(3)
C13 0.101(6) 0.057(4) 0.046(4) -0.020(3) -0.013(4) -0.011(4)
C14 0.099(5) 0.046(4) 0.100(6) -0.027(4) -0.074(5) 0.017(4)
C15 0.058(3) 0.035(3) 0.037(3) -0.004(2) -0.017(3) -0.007(2)
C16 0.231(12) 0.047(4) 0.080(6) -0.018(4) -0.072(7) 0.025(6)
C17 0.074(6) 0.161(10) 0.073(6) 0.029(6) 0.002(5) -0.007(6)
C18 0.162(8) 0.074(5) 0.060(4) 0.021(4) -0.060(5) -0.054(5)
C19 0.043(3) 0.034(3) 0.040(3) -0.011(2) -0.018(2) 0.004(2)
C20 0.038(3) 0.050(3) 0.055(4) -0.025(3) -0.017(3) 0.005(3)
C21 0.063(4) 0.071(5) 0.068(4) -0.039(4) -0.038(4) 0.011(3)
C22 0.090(5) 0.063(4) 0.041(3) -0.021(3) -0.028(4) 0.011(4)
C23 0.076(5) 0.046(4) 0.039(3) -0.012(3) -0.007(3) 0.005(3)
C24 0.048(3) 0.041(3) 0.043(3) -0.016(3) -0.015(3) 0.003(2)
C25 0.050(3) 0.041(3) 0.043(3) -0.011(2) -0.023(3) -0.002(2)
C26 0.073(4) 0.046(4) 0.048(4) -0.001(3) -0.031(4) -0.008(3)
C27 0.095(6) 0.041(4) 0.077(5) 0.005(4) -0.053(5) -0.005(4)
C28 0.094(6) 0.046(4) 0.107(7) -0.026(5) -0.054(6) 0.020(4)
C29 0.065(4) 0.067(5) 0.071(5) -0.032(4) -0.027(4) 0.008(4)
C30 0.065(4) 0.042(3) 0.043(3) -0.011(3) -0.023(3) 0.004(3)

loop_
_atom_type_symbol
_atom_type_description
_atom_type_scat_dispersion_real
_atom_type_scat_dispersion_imag
_atom_type_scat_source
C C 0.0033 0.0016 'International Tables Vol C Tables 4.2.6.8 and 6.1.1.4'
H H 0.0000 0.0000 'International Tables Vol C Tables 4.2.6.8 and 6.1.1.4'
N N 0.0061 0.0033 'International Tables Vol C Tables 4.2.6.8 and 6.1.1.4'
Pt Pt -1.7033 8.3905 'International Tables Vol C Tables 4.2.6.8 and 6.1.1.4'

loop_
_geom_angle_atom_site_label_1
_geom_angle_atom_site_label_2
_geom_angle_atom_site_label_3
_geom_angle
N4 Pt N3 92.5(2)
N4 Pt N2 173.48(19)
N3 Pt N2 93.28(18)
N4 Pt N1 94.8(2)
N3 Pt N1 172.42(17)
N2 Pt N1 79.35(16)
C1 N1 C5 118.4(4)
C1 N1 Pt 126.0(4)
C5 N1 Pt 115.6(3)
C10 N2 C6 117.4(4)
C10 N2 Pt 126.1(4)
C6 N2 Pt 116.1(3)
C19 N3 Pt 130.7(4)
C25 N4 Pt 129.2(4)
N1 C1 C2 122.0(5)
C1 C2 C3 121.4(5)
C2 C3 C4 115.7(5)
C2 C3 C11 123.2(4)
C4 C3 C11 121.1(4)
C5 C4 C3 121.4(5)
N1 C5 C4 121.1(4)
N1 C5 C6 114.3(4)
C4 C5 C6 124.6(4)
N2 C6 C7 121.7(4)
N2 C6 C5 113.8(4)
C7 C6 C5 124.6(4)
C6 C7 C8 121.8(5)
C7 C8 C9 115.0(5)
C7 C8 C15 122.9(5)
C9 C8 C15 121.9(5)
C10 C9 C8 121.7(5)
N2 C10 C9 122.4(5)
C3 C11 C14 109.5(5)
C3 C11 C13 108.2(5)
C14 C11 C13 110.3(5)
C3 C11 C12 112.6(4)
C14 C11 C12 107.9(5)
C13 C11 C12 108.3(5)
C18 C15 C17 111.0(7)
C18 C15 C16 107.6(6)
C17 C15 C16 108.4(7)
C18 C15 C8 112.3(5)
C17 C15 C8 107.4(5)
C16 C15 C8 110.0(5)
N3 C19 C24 122.6(5)
N3 C19 C20 121.3(5)
C24 C19 C20 115.8(5)
C21 C20 C19 121.1(6)
C20 C21 C22 121.1(6)
C21 C22 C23 118.8(6)
C24 C23 C22 120.3(7)
C23 C24 C19 122.7(6)
N4 C25 C30 121.7(5)
N4 C25 C26 121.9(6)
C30 C25 C26 116.3(6)
C27 C26 C25 121.9(7)
C26 C27 C28 121.1(7)
C27 C28 C29 118.4(7)
C30 C29 C28 120.6(8)
C29 C30 C25 121.7(6)

loop_
_geom_bond_atom_site_label_1
_geom_bond_atom_site_label_2
_geom_bond_distance
Pt N4 1.984(5)
Pt N3 1.995(4)
Pt N2 2.014(4)
Pt N1 2.024(4)
N1 C1 1.337(6)
N1 C5 1.355(6)
N2 C10 1.348(7)
N2 C6 1.352(6)
N3 C19 1.362(6)
N4 C25 1.371(7)
C1 C2 1.377(7)
C2 C3 1.382(7)
C3 C4 1.392(7)
C3 C11 1.515(7)
C4 C5 1.380(7)
C5 C6 1.476(6)
C6 C7 1.378(6)
C7 C8 1.386(7)
C8 C9 1.393(7)
C8 C15 1.532(7)
C9 C10 1.364(7)
C11 C14 1.533(8)
C11 C13 1.534(8)
C11 C12 1.535(7)
C15 C18 1.484(8)
C15 C17 1.509(9)
C15 C16 1.522(9)
C19 C24 1.400(7)
C19 C20 1.406(7)
C20 C21 1.376(8)
C21 C22 1.377(10)
C22 C23 1.377(9)
C23 C24 1.363(8)
C25 C30 1.386(8)
C25 C26 1.405(8)
C26 C27 1.367(10)
C27 C28 1.369(11)
C28 C29 1.390(10)
C29 C30 1.380(9)
